data_4308096
loop_
_publ_author_name
'YongZhong Jia'
'Claude Belin'
'Monique Tillard'
'Laurence Lacroix-Orio'
'David Zitoun'
'GuoHua Feng'

_publ_contact_author_address
;
Institut Charles Gerhardt  UMR 5253
AIME, CC15
Universit\'e de Montpellier II
Sciences et Techniques du Languedoc
2 Place Eug\`ene Bataillon 
34095 Montpellier C\'edex 5
France
;
_publ_contact_author_email mtillard@univ-montp2.fr
_publ_contact_author_fax 330467143304
_publ_contact_author_name 'Monique TILLARD / Claude BELIN'
_publ_contact_author_phone 330467144897
_publ_section_title
;
Three Novel Phases in the Sm-Co-Ga System. Syntheses, Crystal and
Electronic Structures, and Electrical and Magnetic Properties
;
_journal_name_full 'Inorganic Chemistry'
_journal_page_first 4177
_journal_page_last 4186
_journal_paper_doi 10.1021/ic0700755
_journal_volume 46
_journal_year 2007
_chemical_formula_moiety 'Co3 Ga16 Sm4'
_chemical_formula_sum 'Co3 Ga16 Sm4'
_chemical_formula_weight 1893.75
_chemical_name_systematic
;
 ?
;
_space_group_IT_number 123
_symmetry_cell_setting tetragonal
_symmetry_space_group_name_Hall '-P 4 2'
_symmetry_space_group_name_H-M 'P 4/m m m'
_atom_sites_solution_hydrogens geom
_atom_sites_solution_primary direct
_atom_sites_solution_secondary difmap
_audit_creation_method SHELXL-97
_cell_angle_alpha 90.00
_cell_angle_beta 90.00
_cell_angle_gamma 90.00
_cell_formula_units_Z 1
_cell_length_a 6.0620(5)
_cell_length_b 6.0620(5)
_cell_length_c 11.1495(9)
_cell_measurement_reflns_used 6873
_cell_measurement_temperature 293(2)
_cell_measurement_theta_max 32.26
_cell_measurement_theta_min 3.36
_cell_volume 409.72(6)
_computing_cell_refinement 'CrysAlisRed 171 Oxford Diffraction, 2004'
_computing_data_collection 'CrysAlis 171 Oxford Diffraction, 2004'
_computing_data_reduction 'CrysAlisRed 171 Oxford Diffraction, 2004'
_computing_molecular_graphics 'ORTEP-3 for Windows v.1.075, Farrugia 2002'
_computing_publication_material 'WinGX, Farrugia 1999'
_computing_structure_refinement 'SHELXL-97, Sheldrick, 1997'
_computing_structure_solution 'SHELXS-97, Sheldrick, 1997'
_diffrn_ambient_temperature 293(2)
_diffrn_measured_fraction_theta_full 0.961
_diffrn_measured_fraction_theta_max 0.961
_diffrn_measurement_device_type 'Oxford Diffraction Xcalibur CCD'
_diffrn_measurement_method 'omega scan'
_diffrn_radiation_monochromator graphite
_diffrn_radiation_source 'fine-focus sealed tube'
_diffrn_radiation_type MoK\a
_diffrn_radiation_wavelength 0.71073
_diffrn_reflns_av_R_equivalents 0.0441
_diffrn_reflns_av_sigmaI/netI 0.0158
_diffrn_reflns_limit_h_max 9
_diffrn_reflns_limit_h_min -8
_diffrn_reflns_limit_k_max 8
_diffrn_reflns_limit_k_min -7
_diffrn_reflns_limit_l_max 16
_diffrn_reflns_limit_l_min -16
_diffrn_reflns_number 6873
_diffrn_reflns_theta_full 32.32
_diffrn_reflns_theta_max 32.32
_diffrn_reflns_theta_min 3.36
_diffrn_standards_decay_% 0
_exptl_absorpt_coefficient_mu 42.768
_exptl_absorpt_correction_T_max 0.175
_exptl_absorpt_correction_T_min 0.017
_exptl_absorpt_correction_type numerical
_exptl_crystal_colour grey
_exptl_crystal_density_diffrn 7.675
_exptl_crystal_density_method 'not measured'
_exptl_crystal_description platelet
_exptl_crystal_F_000 825
_exptl_crystal_size_max 0.25
_exptl_crystal_size_mid 0.14
_exptl_crystal_size_min 0.06
_refine_diff_density_max 2.017
_refine_diff_density_min -2.011
_refine_diff_density_rms 0.343
_refine_ls_extinction_coef 0.0057(3)
_refine_ls_extinction_expression Fc^*^=kFc[1+0.001xFc^2^\l^3^/sin(2\q)]^-1/4^
_refine_ls_extinction_method SHELXL
_refine_ls_goodness_of_fit_ref 1.328
_refine_ls_hydrogen_treatment mixed
_refine_ls_matrix_type full
_refine_ls_number_parameters 28
_refine_ls_number_reflns 474
_refine_ls_number_restraints 0
_refine_ls_restrained_S_all 1.328
_refine_ls_R_factor_all 0.0273
_refine_ls_R_factor_gt 0.0262
_refine_ls_shift/su_max 0.000
_refine_ls_shift/su_mean 0.000
_refine_ls_structure_factor_coef Fsqd
_refine_ls_weighting_details 'calc w=1/[\s^2^(Fo^2^)+(0.0176P)^2^+5.1318P] where P=(Fo^2^+2Fc^2^)/3'
_refine_ls_weighting_scheme calc
_refine_ls_wR_factor_gt 0.0626
_refine_ls_wR_factor_ref 0.0630
_reflns_number_gt 459
_reflns_number_total 474
_reflns_threshold_expression >2sigma(I)
_cod_data_source_file ic0700755-file003_3.cif
_cod_data_source_block SmCo0.75Ga4
_cod_database_code 4308096

loop_
_symmetry_equiv_pos_as_xyz
'x, y, z'
'x, -y, -z'
'-x, -y, z'
'-x, y, -z'
'y, x, -z'
'y, -x, z'
'-y, x, z'
'-y, -x, -z'
'-x, -y, -z'
'-x, y, z'
'x, y, -z'
'x, -y, z'
'-y, -x, z'
'-y, x, -z'
'y, -x, -z'
'y, x, z'

loop_
_atom_site_label
_atom_site_type_symbol
_atom_site_fract_x
_atom_site_fract_y
_atom_site_fract_z
_atom_site_U_iso_or_equiv
_atom_site_adp_type
_atom_site_occupancy
_atom_site_symmetry_multiplicity
_atom_site_calc_flag
_atom_site_refinement_flags
_atom_site_disorder_assembly
_atom_site_disorder_group
Sm Sm 0.0000 0.5000 0.19458(4) 0.00791(16) Uani 1 4 d S . .
Ga3 Ga 0.28131(13) 0.28131(13) 0.0000 0.0105(2) Uani 1 4 d S . .
Co2 Co 0.0000 0.0000 0.0000 0.0109(5) Uani 1 16 d S . .
Ga2B Ga 0.0000 0.0000 0.21988(15) 0.0109(3) Uani 1 8 d S . .
Co1 Co 0.0000 0.5000 0.5000 0.0075(3) Uani 1 8 d S . .
Ga2A Ga 0.5000 0.5000 0.19532(14) 0.0113(3) Uani 1 8 d S . .
Ga1 Ga 0.24972(8) 0.24972(8) 0.38553(7) 0.0112(2) Uani 1 2 d S . .

loop_
_atom_site_aniso_label
_atom_site_aniso_U_11
_atom_site_aniso_U_22
_atom_site_aniso_U_33
_atom_site_aniso_U_23
_atom_site_aniso_U_13
_atom_site_aniso_U_12
Sm 0.0054(2) 0.0069(2) 0.0114(2) 0.000 0.000 0.000
Ga3 0.0087(3) 0.0087(3) 0.0141(4) 0.000 0.000 0.0009(3)
Co2 0.0085(6) 0.0085(6) 0.0156(11) 0.000 0.000 0.000
Ga2B 0.0080(4) 0.0080(4) 0.0168(6) 0.000 0.000 0.000
Co1 0.0057(7) 0.0058(7) 0.0109(7) 0.000 0.000 0.000
Ga2A 0.0075(4) 0.0075(4) 0.0189(7) 0.000 0.000 0.000
Ga1 0.0108(2) 0.0108(2) 0.0119(3) -0.00058(17) -0.00058(17) 0.0038(2)

loop_
_atom_type_symbol
_atom_type_description
_atom_type_scat_dispersion_real
_atom_type_scat_dispersion_imag
_atom_type_scat_source
Co Co 0.3494 0.9721 'International Tables Vol C Tables 4.2.6.8 and 6.1.1.4'
Ga Ga 0.2307 1.6083 'International Tables Vol C Tables 4.2.6.8 and 6.1.1.4'
Sm Sm -0.1638 3.4418 'International Tables Vol C Tables 4.2.6.8 and 6.1.1.4'

loop_
_geom_bond_atom_site_label_1
_geom_bond_atom_site_label_2
_geom_bond_distance
_geom_bond_site_symmetry_2
_geom_bond_publ_flag
Sm Ga1 3.0209(6) . ?
Sm Ga2A 3.0310(3) . ?
Sm Ga2B 3.0441(3) . ?
Sm Ga3 3.0614(4) . ?
Ga3 Co2 2.4117(12) . ?
Ga3 Ga3 2.6513(16) 10_655 ?
Ga3 Ga2A 2.8736(14) . ?
Co2 Ga2B 2.4515(16) . ?
Ga2B Ga1 2.8275(13) . ?
Co1 Ga1 2.4945(4) . ?
Co1 Sm 3.4052(5) 9_566 ?
Ga2A Ga1 3.0168(13) . ?
Ga1 Ga1 2.5525(16) 11_556 ?
